data_1515523
loop_
_publ_author_name
'Johnson, Magnus T.'
'Marthinus Janse van Rensburg, J.'
'Axelsson, Martin'
'Ahlquist, M\%arten S. G.'
'Wendt, Ola F.'

_publ_section_title
;
 Reactivity of NHC Au(i)--C \s-bonds with electrophiles. An investigation
 of their possible involvement in catalytic C--C bond formation
;
_journal_issue 12
_journal_name_full 'Chemical Science'
_journal_page_first 2373
_journal_paper_doi 10.1039/c1sc00428j
_journal_volume 2
_journal_year 2011
_chemical_formula_moiety 'C22 H27 Au N2'
_chemical_formula_sum 'C22 H27 Au N2'
_chemical_formula_weight 516.42
_chemical_name_systematic
;
?
;
_space_group_IT_number 14
_symmetry_cell_setting monoclinic
_symmetry_space_group_name_Hall '-P 2ybc'
_symmetry_space_group_name_H-M 'P 1 21/c 1'
_atom_sites_solution_hydrogens geom
_atom_sites_solution_primary direct
_atom_sites_solution_secondary difmap
_audit_creation_date 2010-11-29T13:02:16-00:00
_audit_creation_method 'WinGX routine CIF_UPDATE'
_cell_angle_alpha 90.000
_cell_angle_beta 98.648(5)
_cell_angle_gamma 90.000
_cell_formula_units_Z 4
_cell_length_a 8.327(2)
_cell_length_b 29.402(4)
_cell_length_c 8.849(1)
_cell_measurement_reflns_used 3190
_cell_measurement_temperature 293(2)
_cell_measurement_theta_max 33.1663
_cell_measurement_theta_min 2.4163
_cell_volume 2141.9(6)
_computing_cell_refinement
;
CrysAlis RED, Oxford Diffraction Ltd.,
Version 1.171.33.52 (release 06-11-2009 CrysAlis171 .NET)
(compiled Nov 6 2009,16:24:50)
;
_computing_data_collection
;
CrysAlis CCD, Oxford Diffraction Ltd.,
Version 1.171.33.52 (release 06-11-2009 CrysAlis171 .NET)
(compiled Nov 6 2009,16:24:50)
;
_computing_data_reduction
;
CrysAlis RED, Oxford Diffraction Ltd.,
Version 1.171.33.52 (release 06-11-2009 CrysAlis171 .NET)
(compiled Nov 6 2009,16:24:50)
;
_computing_structure_refinement 'SHELXL-97 (Sheldrick, 1997)'
_diffrn_ambient_temperature 293(2)
_diffrn_detector_area_resol_mean 16.1829
_diffrn_measured_fraction_theta_full 0.986
_diffrn_measured_fraction_theta_max 0.986
_diffrn_measurement_device_type 'Xcalibur, Sapphire3'
_diffrn_measurement_method '\w scans'
_diffrn_orient_matrix_UB_11 0.0447461168
_diffrn_orient_matrix_UB_12 0.0060852236
_diffrn_orient_matrix_UB_13 -0.0587130236
_diffrn_orient_matrix_UB_21 0.0732919355
_diffrn_orient_matrix_UB_22 -0.0026570973
_diffrn_orient_matrix_UB_23 0.0512768898
_diffrn_orient_matrix_UB_31 0.0032166186
_diffrn_orient_matrix_UB_32 -0.0231293438
_diffrn_orient_matrix_UB_33 -0.021325748
_diffrn_radiation_monochromator graphite
_diffrn_radiation_type MoK\a
_diffrn_radiation_wavelength 0.71069
_diffrn_reflns_av_R_equivalents 0.1155
_diffrn_reflns_av_unetI/netI 0.1201
_diffrn_reflns_limit_h_max 10
_diffrn_reflns_limit_h_min -10
_diffrn_reflns_limit_k_max 21
_diffrn_reflns_limit_k_min -36
_diffrn_reflns_limit_l_max 10
_diffrn_reflns_limit_l_min -10
_diffrn_reflns_number 13994
_diffrn_reflns_theta_full 26
_diffrn_reflns_theta_max 26
_diffrn_reflns_theta_min 2.43
_exptl_absorpt_coefficient_mu 6.874
_exptl_absorpt_correction_T_max 0.6093
_exptl_absorpt_correction_T_min 0.137
_exptl_absorpt_correction_type multi-scan
_exptl_absorpt_process_details
;
CrysAlis RED, Oxford Diffraction Ltd.,
Version 1.171.33.52 (release 06-11-2009 CrysAlis171 .NET)
(compiled Nov 6 2009,16:24:50)
Empirical absorption correction using spherical harmonics,
implemented in SCALE3 ABSPACK scaling algorithm.
;
_exptl_crystal_colour Colourless
_exptl_crystal_density_diffrn 1.601
_exptl_crystal_density_method 'not measured'
_exptl_crystal_description Plate
_exptl_crystal_F_000 1008
_exptl_crystal_size_max 0.48
_exptl_crystal_size_mid 0.25
_exptl_crystal_size_min 0.08
_refine_diff_density_max 1.88
_refine_diff_density_min -1.18
_refine_diff_density_rms 0.202
_refine_ls_extinction_method none
_refine_ls_goodness_of_fit_ref 0.875
_refine_ls_hydrogen_treatment constr
_refine_ls_matrix_type full
_refine_ls_number_parameters 233
_refine_ls_number_reflns 4149
_refine_ls_number_restraints 0
_refine_ls_restrained_S_all 0.875
_refine_ls_R_factor_all 0.1102
_refine_ls_R_factor_gt 0.0612
_refine_ls_shift/su_max 0
_refine_ls_shift/su_mean 0
_refine_ls_structure_factor_coef Fsqd
_refine_ls_weighting_details 'calc w=1/[\s^2^(Fo^2^)+(0.0727P)^2^+0.0000P] where P=(Fo^2^+2Fc^2^)/3'
_refine_ls_weighting_scheme calc
_refine_ls_wR_factor_gt 0.1359
_refine_ls_wR_factor_ref 0.151
_reflns_number_gt 2236
_reflns_number_total 4149
_reflns_threshold_expression >2sigma(I)
_cod_data_source_file c1sc00428j.txt
_cod_data_source_block compound4sw
_cod_depositor_comments
;
The following automatic conversions were performed:

'_symmetry_cell_setting' value 'Monoclinic' changed to 'monoclinic'
according to
/usr/data/users/saulius/automatic-downloads/retrospective/RSC/lib/dictionaries/cif_core.dic
dictionary named 'cif_core.dic' version 2.4.2 from 2011-04-26.

Automatic conversion script
Id: cif_fix_values 2281 2013-09-26 08:29:07Z andrius 
;
_cod_original_cell_volume 2141.9(7)
_cod_original_sg_symbol_H-M P21/c
_cod_database_code 1515523

loop_
_symmetry_equiv_pos_as_xyz
'x, y, z'
'-x, y+1/2, -z+1/2'
'-x, -y, -z'
'x, -y-1/2, z-1/2'

loop_
_atom_site_label
_atom_site_type_symbol
_atom_site_fract_x
_atom_site_fract_y
_atom_site_fract_z
_atom_site_U_iso_or_equiv
_atom_site_adp_type
_atom_site_occupancy
_atom_site_symmetry_multiplicity
_atom_site_calc_flag
_atom_site_refinement_flags
C1 C 0.5303(19) 0.1496(4) 0.3383(12) 0.090(4) Uani 1 1 d .
H1A H 0.599 0.1258 0.3105 0.134 Uiso 1 1 calc R
H1B H 0.5895 0.1777 0.3479 0.134 Uiso 1 1 calc R
H1C H 0.4371 0.1526 0.2607 0.134 Uiso 1 1 calc R
C2 C 0.3758(13) 0.1173(4) 0.7385(10) 0.055(3) Uani 1 1 d .
C3 C 0.2525(18) 0.1153(5) 0.9481(14) 0.089(4) Uani 1 1 d .
H3 H 0.189 0.1243 1.0208 0.106 Uiso 1 1 calc R
C4 C 0.3421(17) 0.0794(4) 0.9524(15) 0.084(4) Uani 1 1 d .
H4 H 0.3511 0.0569 1.0271 0.101 Uiso 1 1 calc R
C5 C 0.5424(16) 0.0479(4) 0.8007(13) 0.068(3) Uani 1 1 d .
C6 C 0.7049(17) 0.0576(4) 0.8475(14) 0.077(3) Uani 1 1 d .
C7 C 0.7607(18) 0.1009(4) 0.9325(15) 0.095(4) Uani 1 1 d .
H7A H 0.728 0.1267 0.8688 0.143 Uiso 1 1 calc R
H7B H 0.8769 0.1006 0.9582 0.143 Uiso 1 1 calc R
H7C H 0.7126 0.1028 1.0243 0.143 Uiso 1 1 calc R
C8 C 0.8219(18) 0.0256(4) 0.8190(14) 0.081(4) Uani 1 1 d .
H8 H 0.9313 0.0312 0.8528 0.097 Uiso 1 1 calc R
C9 C 0.7759(16) -0.0145(4) 0.7409(14) 0.072(3) Uani 1 1 d .
C10 C 0.8965(18) -0.0499(4) 0.7076(17) 0.099(4) Uani 1 1 d .
H10A H 0.8471 -0.0794 0.7051 0.149 Uiso 1 1 calc R
H10B H 0.9896 -0.0491 0.7861 0.149 Uiso 1 1 calc R
H10C H 0.9298 -0.0436 0.6104 0.149 Uiso 1 1 calc R
C11 C 0.6111(17) -0.0219(4) 0.6959(13) 0.077(4) Uani 1 1 d .
H11 H 0.5797 -0.0488 0.6445 0.092 Uiso 1 1 calc R
C12 C 0.4904(16) 0.0081(4) 0.7225(12) 0.066(3) Uani 1 1 d .
C13 C 0.317(2) -0.0037(4) 0.6809(19) 0.111(5) Uani 1 1 d .
H13A H 0.2705 -0.009 0.7721 0.167 Uiso 1 1 calc R
H13B H 0.3074 -0.0307 0.6191 0.167 Uiso 1 1 calc R
H13C H 0.2613 0.021 0.6244 0.167 Uiso 1 1 calc R
C14 C 0.1807(16) 0.1798(4) 0.7664(14) 0.072(3) Uani 1 1 d .
C15 C 0.242(2) 0.2196(5) 0.8239(17) 0.089(4) Uani 1 1 d .
C16 C 0.400(3) 0.2226(5) 0.933(2) 0.142(7) Uani 1 1 d .
H16A H 0.4079 0.1972 1.0024 0.213 Uiso 1 1 calc R
H16B H 0.4022 0.2504 0.9907 0.213 Uiso 1 1 calc R
H16C H 0.4896 0.222 0.8769 0.213 Uiso 1 1 calc R
C17 C 0.150(3) 0.2587(5) 0.780(2) 0.112(6) Uani 1 1 d .
H17 H 0.1853 0.2866 0.8221 0.134 Uiso 1 1 calc R
C18 C 0.012(2) 0.2573(6) 0.678(2) 0.110(6) Uani 1 1 d .
C19 C -0.085(3) 0.3002(5) 0.633(2) 0.173(10) Uani 1 1 d .
H19A H -0.1803 0.3005 0.6823 0.26 Uiso 1 1 calc R
H19B H -0.1172 0.3007 0.5241 0.26 Uiso 1 1 calc R
H19C H -0.0198 0.3264 0.6641 0.26 Uiso 1 1 calc R
C20 C -0.0480(19) 0.2157(5) 0.6209(17) 0.100(5) Uani 1 1 d .
H20 H -0.1464 0.2143 0.5556 0.12 Uiso 1 1 calc R
C21 C 0.0392(19) 0.1762(5) 0.6618(16) 0.087(4) Uani 1 1 d .
C22 C -0.023(2) 0.1317(5) 0.595(2) 0.116(5) Uani 1 1 d .
H22A H -0.0491 0.1123 0.6756 0.173 Uiso 1 1 calc R
H22B H 0.059 0.1174 0.546 0.173 Uiso 1 1 calc R
H22C H -0.1186 0.1367 0.5222 0.173 Uiso 1 1 calc R
N1 N 0.2695(12) 0.1376(3) 0.8150(10) 0.067(3) Uani 1 1 d .
N2 N 0.4226(15) 0.0801(3) 0.8265(12) 0.082(3) Uani 1 1 d .
Au Au 0.45638(6) 0.134084(13) 0.54199(5) 0.0670(2) Uani 1 1 d .

loop_
_atom_site_aniso_label
_atom_site_aniso_U_11
_atom_site_aniso_U_22
_atom_site_aniso_U_33
_atom_site_aniso_U_23
_atom_site_aniso_U_13
_atom_site_aniso_U_12
C1 0.123(12) 0.104(8) 0.041(6) 0.029(6) 0.014(8) 0.022(9)
C2 0.040(6) 0.092(7) 0.032(5) 0.016(5) 0.003(5) 0.008(5)
C3 0.089(11) 0.119(10) 0.057(8) 0.018(7) 0.008(8) 0.031(9)
C4 0.073(9) 0.096(9) 0.077(9) 0.029(7) -0.003(8) 0.017(8)
C5 0.068(9) 0.080(8) 0.058(7) 0.027(6) 0.018(7) 0.016(7)
C6 0.075(10) 0.072(7) 0.079(9) 0.008(6) 0.000(8) -0.012(7)
C7 0.090(10) 0.094(9) 0.094(9) -0.016(7) -0.011(8) -0.006(8)
C8 0.078(10) 0.086(8) 0.074(8) 0.007(7) -0.002(8) -0.023(8)
C9 0.069(9) 0.066(7) 0.075(8) 0.022(6) -0.007(7) -0.003(7)
C10 0.089(11) 0.094(9) 0.117(11) 0.010(8) 0.024(10) 0.027(8)
C11 0.089(10) 0.063(7) 0.071(8) 0.007(6) -0.014(8) -0.026(7)
C12 0.075(9) 0.056(6) 0.059(7) 0.011(5) -0.013(6) -0.008(7)
C13 0.111(13) 0.106(10) 0.123(12) 0.010(9) 0.034(11) -0.040(9)
C14 0.065(9) 0.085(8) 0.066(8) 0.004(6) 0.011(7) 0.000(7)
C15 0.089(11) 0.083(9) 0.097(11) 0.007(8) 0.021(10) 0.001(8)
C16 0.18(2) 0.098(11) 0.144(16) 0.003(11) -0.008(16) -0.011(12)
C17 0.139(17) 0.077(9) 0.121(13) 0.007(9) 0.029(13) 0.007(10)
C18 0.112(15) 0.104(12) 0.121(14) 0.034(11) 0.043(12) 0.057(11)
C19 0.18(2) 0.113(12) 0.24(2) 0.067(14) 0.063(19) 0.082(14)
C20 0.096(12) 0.114(11) 0.092(10) 0.018(9) 0.028(9) 0.033(10)
C21 0.085(10) 0.091(9) 0.088(10) 0.004(8) 0.020(9) 0.010(8)
C22 0.090(13) 0.137(14) 0.112(11) -0.003(10) -0.011(10) 0.002(10)
N1 0.071(7) 0.079(6) 0.051(5) 0.018(4) 0.010(5) 0.009(5)
N2 0.105(9) 0.073(6) 0.066(6) 0.023(5) 0.006(7) 0.009(6)
Au 0.0777(4) 0.0647(3) 0.0574(3) 0.0110(2) 0.0057(2) -0.0005(2)

loop_
_atom_type_symbol
_atom_type_description
_atom_type_scat_dispersion_real
_atom_type_scat_dispersion_imag
_atom_type_scat_source
C C 0.0033 0.0016 'International Tables Vol C Tables 4.2.6.8 and 6.1.1.4'
H H 0 0 'International Tables Vol C Tables 4.2.6.8 and 6.1.1.4'
N N 0.0061 0.0033 'International Tables Vol C Tables 4.2.6.8 and 6.1.1.4'
Au Au -2.0133 8.8022 'International Tables Vol C Tables 4.2.6.8 and 6.1.1.4'

loop_
_geom_angle_atom_site_label_1
_geom_angle_atom_site_label_2
_geom_angle_atom_site_label_3
_geom_angle
Au C1 H1A 109.5
Au C1 H1B 109.5
H1A C1 H1B 109.5
Au C1 H1C 109.5
H1A C1 H1C 109.5
H1B C1 H1C 109.5
N1 C2 N2 102.9(9)
N1 C2 Au 131.4(7)
N2 C2 Au 125.7(8)
C4 C3 N1 106.3(12)
C4 C3 H3 126.8
N1 C3 H3 126.8
C3 C4 N2 108.2(11)
C3 C4 H4 125.9
N2 C4 H4 125.9
C6 C5 C12 122.6(12)
C6 C5 N2 119.6(12)
C12 C5 N2 117.8(12)
C5 C6 C8 118.7(11)
C5 C6 C7 122.4(13)
C8 C6 C7 118.9(13)
C6 C7 H7A 109.5
C6 C7 H7B 109.5
H7A C7 H7B 109.5
C6 C7 H7C 109.5
H7A C7 H7C 109.5
H7B C7 H7C 109.5
C9 C8 C6 120.8(13)
C9 C8 H8 119.6
C6 C8 H8 119.6
C11 C9 C8 117.5(12)
C11 C9 C10 119.7(12)
C8 C9 C10 122.8(13)
C9 C10 H10A 109.5
C9 C10 H10B 109.5
H10A C10 H10B 109.5
C9 C10 H10C 109.5
H10A C10 H10C 109.5
H10B C10 H10C 109.5
C12 C11 C9 124.4(11)
C12 C11 H11 117.8
C9 C11 H11 117.8
C11 C12 C5 116.1(12)
C11 C12 C13 121.1(11)
C5 C12 C13 122.7(12)
C12 C13 H13A 109.5
C12 C13 H13B 109.5
H13A C13 H13B 109.5
C12 C13 H13C 109.5
H13A C13 H13C 109.5
H13B C13 H13C 109.5
C15 C14 C21 123.8(13)
C15 C14 N1 118.3(13)
C21 C14 N1 117.9(11)
C14 C15 C17 116.4(16)
C14 C15 C16 122.5(13)
C17 C15 C16 121.1(15)
C15 C16 H16A 109.5
C15 C16 H16B 109.5
H16A C16 H16B 109.5
C15 C16 H16C 109.5
H16A C16 H16C 109.5
H16B C16 H16C 109.5
C18 C17 C15 122.4(16)
C18 C17 H17 118.8
C15 C17 H17 118.8
C17 C18 C20 119.7(14)
C17 C18 C19 121.1(19)
C20 C18 C19 119.1(19)
C18 C19 H19A 109.5
C18 C19 H19B 109.5
H19A C19 H19B 109.5
C18 C19 H19C 109.5
H19A C19 H19C 109.5
H19B C19 H19C 109.5
C18 C20 C21 119.8(16)
C18 C20 H20 120.1
C21 C20 H20 120.1
C14 C21 C20 117.9(14)
C14 C21 C22 122.6(13)
C20 C21 C22 119.6(16)
C21 C22 H22A 109.5
C21 C22 H22B 109.5
H22A C22 H22B 109.5
C21 C22 H22C 109.5
H22A C22 H22C 109.5
H22B C22 H22C 109.5
C2 N1 C3 112.6(9)
C2 N1 C14 124.8(8)
C3 N1 C14 122.6(10)
C2 N2 C4 109.8(10)
C2 N2 C5 126.2(10)
C4 N2 C5 123.9(9)
C2 Au C1 177.7(5)

loop_
_geom_bond_atom_site_label_1
_geom_bond_atom_site_label_2
_geom_bond_distance
C1 Au 2.042(10)
C1 H1A 0.96
C1 H1B 0.96
C1 H1C 0.96
C2 N1 1.333(13)
C2 N2 1.366(12)
C2 Au 2.017(9)
C3 C4 1.291(16)
C3 N1 1.374(14)
C3 H3 0.93
C4 N2 1.384(15)
C4 H4 0.93
C5 C6 1.384(17)
C5 C12 1.395(15)
C5 N2 1.417(14)
C6 C8 1.406(17)
C6 C7 1.513(16)
C7 H7A 0.96
C7 H7B 0.96
C7 H7C 0.96
C8 C9 1.390(16)
C8 H8 0.93
C9 C11 1.388(17)
C9 C10 1.505(16)
C10 H10A 0.96
C10 H10B 0.96
C10 H10C 0.96
C11 C12 1.384(16)
C11 H11 0.93
C12 C13 1.47(2)
C13 H13A 0.96
C13 H13B 0.96
C13 H13C 0.96
C14 C15 1.347(18)
C14 C21 1.389(18)
C14 N1 1.476(14)
C15 C17 1.41(2)
C15 C16 1.51(2)
C16 H16A 0.96
C16 H16B 0.96
C16 H16C 0.96
C17 C18 1.35(2)
C17 H17 0.93
C18 C20 1.39(2)
C18 C19 1.520(19)
C19 H19A 0.96
C19 H19B 0.96
C19 H19C 0.96
C20 C21 1.389(17)
C20 H20 0.93
C21 C22 1.494(18)
C22 H22A 0.96
C22 H22B 0.96
C22 H22C 0.96

loop_
_geom_torsion_atom_site_label_1
_geom_torsion_atom_site_label_2
_geom_torsion_atom_site_label_3
_geom_torsion_atom_site_label_4
_geom_torsion
N1 C3 C4 N2 3.2(16)
C12 C5 C6 C8 -1.8(18)
N2 C5 C6 C8 -179.1(10)
C12 C5 C6 C7 -179.9(10)
N2 C5 C6 C7 2.7(18)
C5 C6 C8 C9 2.0(18)
C7 C6 C8 C9 -179.8(11)
C6 C8 C9 C11 -1.4(17)
C6 C8 C9 C10 180.0(11)
C8 C9 C11 C12 0.6(18)
C10 C9 C11 C12 179.2(11)
C9 C11 C12 C5 -0.3(17)
C9 C11 C12 C13 -175.6(12)
C6 C5 C12 C11 1.0(16)
N2 C5 C12 C11 178.3(9)
C6 C5 C12 C13 176.1(12)
N2 C5 C12 C13 -6.5(16)
C21 C14 C15 C17 4(2)
N1 C14 C15 C17 -177.3(11)
C21 C14 C15 C16 -177.8(13)
N1 C14 C15 C16 1.2(19)
C14 C15 C17 C18 -4(2)
C16 C15 C17 C18 177.5(15)
C15 C17 C18 C20 4(2)
C15 C17 C18 C19 179.7(14)
C17 C18 C20 C21 -4(2)
C19 C18 C20 C21 -179.6(13)
C15 C14 C21 C20 -3.6(19)
N1 C14 C21 C20 177.4(10)
C15 C14 C21 C22 177.7(13)
N1 C14 C21 C22 -1.3(18)
C18 C20 C21 C14 3.6(19)
C18 C20 C21 C22 -177.7(13)
N2 C2 N1 C3 1.9(13)
Au C2 N1 C3 -178.2(10)
N2 C2 N1 C14 -179.3(11)
Au C2 N1 C14 0.6(17)
C4 C3 N1 C2 -3.3(16)
C4 C3 N1 C14 177.9(12)
C15 C14 N1 C2 -95.2(14)
C21 C14 N1 C2 83.9(14)
C15 C14 N1 C3 83.5(15)
C21 C14 N1 C3 -97.4(14)
N1 C2 N2 C4 0.1(13)
Au C2 N2 C4 -179.8(9)
N1 C2 N2 C5 -176.3(11)
Au C2 N2 C5 3.8(18)
C3 C4 N2 C2 -2.2(16)
C3 C4 N2 C5 174.4(13)
C6 C5 N2 C2 81.5(16)
C12 C5 N2 C2 -96.0(14)
C6 C5 N2 C4 -94.5(14)
C12 C5 N2 C4 88.0(14)
